data_7213643
loop_
_publ_author_name
'Bu, Yang'
'Jiang, Feilong'
'Zhou, Kang'
'Gai, Yanli'
'Hong, Maochun'

_publ_section_title
;
 From 3D interpenetrated polythreading to 3D non-interpenetrated
 polythreading: SBU modulation in a dual-ligand system
;
_journal_issue 7
_journal_name_full CrystEngComm
_journal_page_first 1249
_journal_paper_doi 10.1039/c3ce42050g
_journal_volume 16
_journal_year 2014
_chemical_formula_sum 'C52 H52 Co2 N6 O15 S2'
_chemical_formula_weight 1182.98
_chemical_name_systematic
; 
 ? 
;
_space_group_IT_number 2
_symmetry_cell_setting triclinic
_symmetry_space_group_name_Hall '-P 1'
_symmetry_space_group_name_H-M 'P -1'
_atom_sites_solution_hydrogens geom
_atom_sites_solution_primary direct
_atom_sites_solution_secondary difmap
_audit_creation_method SHELXL-97
_cell_angle_alpha 106.905(5)
_cell_angle_beta 94.129(2)
_cell_angle_gamma 97.344(4)
_cell_formula_units_Z 2
_cell_length_a 12.1624(9)
_cell_length_b 13.1051(13)
_cell_length_c 17.8595(16)
_cell_measurement_temperature 298(2)
_cell_volume 2683.3(4)
_computing_cell_refinement 'CrystalClear (Rigaku Inc., 2007)'
_computing_data_collection 'CrystalClear (Rigaku Inc., 2007)'
_computing_data_reduction 'CrystalClear (Rigaku Inc., 2007)'
_computing_molecular_graphics 'Bruker SHELXTL'
_computing_publication_material 'Bruker SHELXTL'
_computing_structure_refinement 'SHELXL-97 (Sheldrick, 1997)'
_computing_structure_solution 'SHELXS-97 (Sheldrick, 1990)'
_diffrn_ambient_temperature 298(2)
_diffrn_measured_fraction_theta_full 0.964
_diffrn_measured_fraction_theta_max 0.964
_diffrn_measurement_device_type 'Rigaku Mercury CCD area-detector'
_diffrn_measurement_method \w
_diffrn_radiation_monochromator graphite
_diffrn_radiation_source 'fine-focus sealed tube'
_diffrn_radiation_type MoK\a
_diffrn_radiation_wavelength 0.71073
_diffrn_reflns_av_R_equivalents 0.0365
_diffrn_reflns_av_sigmaI/netI 0.0626
_diffrn_reflns_limit_h_max 12
_diffrn_reflns_limit_h_min -14
_diffrn_reflns_limit_k_max 15
_diffrn_reflns_limit_k_min -15
_diffrn_reflns_limit_l_max 21
_diffrn_reflns_limit_l_min -21
_diffrn_reflns_number 17467
_diffrn_reflns_theta_full 25.00
_diffrn_reflns_theta_max 25.00
_diffrn_reflns_theta_min 2.17
_exptl_absorpt_coefficient_mu 0.769
_exptl_absorpt_correction_T_max 0.8934
_exptl_absorpt_correction_T_min 0.8614
_exptl_absorpt_correction_type multi-scan
_exptl_absorpt_process_details '(CrystalClear; Rigaku, 2000)'
_exptl_crystal_colour red
_exptl_crystal_density_diffrn 1.464
_exptl_crystal_density_method 'not measured'
_exptl_crystal_description block
_exptl_crystal_F_000 1224
_exptl_crystal_size_max 0.20
_exptl_crystal_size_mid 0.20
_exptl_crystal_size_min 0.15
_refine_diff_density_max 0.825
_refine_diff_density_min -1.023
_refine_diff_density_rms 0.233
_refine_ls_extinction_method none
_refine_ls_goodness_of_fit_ref 1.000
_refine_ls_hydrogen_treatment constr
_refine_ls_matrix_type full
_refine_ls_number_parameters 686
_refine_ls_number_reflns 9126
_refine_ls_number_restraints 0
_refine_ls_restrained_S_all 1.000
_refine_ls_R_factor_all 0.0635
_refine_ls_R_factor_gt 0.0434
_refine_ls_shift/su_max 0.000
_refine_ls_shift/su_mean 0.000
_refine_ls_structure_factor_coef Fsqd
_refine_ls_weighting_details 'calc w=1/[\s^2^(Fo^2^)+(0.1220P)^2^+1.3800P] where P=(Fo^2^+2Fc^2^)/3'
_refine_ls_weighting_scheme calc
_refine_ls_wR_factor_gt 0.1164
_refine_ls_wR_factor_ref 0.1831
_reflns_number_gt 6434
_reflns_number_total 9126
_reflns_threshold_expression >2sigma(I)
_cod_data_source_file c3ce42050g.txt
_cod_data_source_block 1
_cod_depositor_comments
;
The following automatic conversions were performed:

'_exptl_absorpt_correction_type' value 'Multi-scan' changed to
'multi-scan' according to
/usr/data/users/saulius/automatic-downloads/current/RSC/lib/dictionaries/cif_core.dic
dictionary named 'cif_core.dic' version 2.4.2 from 2011-04-26.

Automatic conversion script
Id: cif_fix_values 2281 2013-09-26 08:29:07Z andrius 
;
_cod_original_sg_symbol_H-M P-1
_cod_database_code 7213643

loop_
_symmetry_equiv_pos_as_xyz
'x, y, z'
'-x, -y, -z'

loop_
_atom_site_label
_atom_site_type_symbol
_atom_site_fract_x
_atom_site_fract_y
_atom_site_fract_z
_atom_site_U_iso_or_equiv
_atom_site_adp_type
_atom_site_occupancy
_atom_site_symmetry_multiplicity
_atom_site_calc_flag
_atom_site_refinement_flags
Co1 Co 0.19482(4) -0.13232(4) 0.32631(3) 0.02358(17) Uani 1 1 d .
Co2 Co 0.12843(4) 0.05867(4) 0.22784(3) 0.02338(17) Uani 1 1 d .
S2 S 0.82991(8) 0.29968(8) 0.41725(7) 0.0304(3) Uani 1 1 d .
S1 S 0.41353(10) -0.39734(9) -0.12952(6) 0.0356(3) Uani 1 1 d .
O5 O 0.0954(2) -0.0144(2) 0.31907(16) 0.0263(6) Uani 1 1 d .
H5A H 0.1161 0.0492 0.3552 0.032 Uiso 1 1 d R
H5B H 0.0221 -0.0264 0.3156 0.032 Uiso 1 1 d R
O4 O 0.2979(2) 0.0901(2) 0.26797(18) 0.0349(7) Uani 1 1 d .
O3 O 0.3298(2) -0.0074(2) 0.34986(19) 0.0366(8) Uani 1 1 d .
O15 O 0.8846(3) 0.7893(2) 0.68981(17) 0.0318(7) Uani 1 1 d .
O10 O -0.0499(3) -0.7472(2) -0.30951(19) 0.0391(8) Uani 1 1 d .
O6 O 0.1838(3) -0.0911(2) 0.44803(18) 0.0422(8) Uani 1 1 d .
H6B H 0.2156 -0.0336 0.4797 0.051 Uiso 1 1 d R
H6A H 0.1503 -0.1303 0.4721 0.051 Uiso 1 1 d R
O1 O 0.2050(3) -0.1869(3) 0.20787(18) 0.0428(8) Uani 1 1 d .
O13 O 0.8845(2) 0.2409(2) 0.4615(2) 0.0448(9) Uani 1 1 d .
O11 O 0.0786(3) -0.8574(3) -0.3331(2) 0.0484(9) Uani 1 1 d .
O2 O 0.1467(3) -0.0810(2) 0.14049(18) 0.0368(7) Uani 1 1 d .
O14 O 0.8490(3) 0.8302(2) 0.57850(18) 0.0423(8) Uani 1 1 d .
O12 O 0.8671(3) 0.3063(3) 0.3436(2) 0.0448(9) Uani 1 1 d .
O9 O 0.5021(3) -0.4446(3) -0.1015(2) 0.0453(9) Uani 1 1 d .
O8 O 0.4370(3) -0.3254(3) -0.1761(2) 0.0542(10) Uani 1 1 d .
N5 N 0.3054(3) -0.2436(3) 0.3353(2) 0.0296(8) Uani 1 1 d .
N1 N -0.0492(3) 0.0236(3) 0.1934(2) 0.0285(8) Uani 1 1 d .
N3 N 0.1523(3) 0.1531(3) 0.1471(2) 0.0309(8) Uani 1 1 d .
N6 N 0.5346(3) -0.4896(3) 0.4285(2) 0.0341(9) Uani 1 1 d .
N2 N -0.4349(3) 0.0084(3) 0.0731(2) 0.0391(9) Uani 1 1 d .
N4 N 0.0674(3) 0.4184(3) 0.0022(2) 0.0399(10) Uani 1 1 d .
C22 C 0.8404(3) 0.4342(3) 0.4787(2) 0.0261(9) Uani 1 1 d .
C28 C 0.8657(3) 0.7649(3) 0.6160(3) 0.0271(9) Uani 1 1 d .
C26 C 0.8409(4) 0.6197(3) 0.4877(3) 0.0302(10) Uani 1 1 d .
H26 H 0.8360 0.6731 0.4633 0.036 Uiso 1 1 calc R
C7 C 0.2304(4) -0.2000(4) 0.0053(3) 0.0338(10) Uani 1 1 d .
H7 H 0.1848 -0.1504 -0.0007 0.041 Uiso 1 1 calc R
C19 C 0.6869(3) 0.2422(3) 0.3955(3) 0.0272(9) Uani 1 1 d .
C27 C 0.8292(4) 0.5130(3) 0.4423(3) 0.0320(10) Uani 1 1 d .
H27 H 0.8139 0.4942 0.3878 0.038 Uiso 1 1 calc R
C13 C 0.2104(4) -0.4823(4) -0.2190(3) 0.0357(11) Uani 1 1 d .
H13 H 0.2015 -0.4115 -0.2149 0.043 Uiso 1 1 calc R
C5 C 0.3485(4) -0.3282(3) -0.0484(2) 0.0310(10) Uani 1 1 d .
C2 C 0.2468(3) -0.2201(3) 0.0784(2) 0.0257(9) Uani 1 1 d .
C16 C 0.4715(3) 0.1310(3) 0.3479(2) 0.0265(9) Uani 1 1 d .
C11 C 0.1415(4) -0.6721(3) -0.2694(2) 0.0301(10) Uani 1 1 d .
C24 C 0.8716(4) 0.5688(3) 0.6035(3) 0.0316(10) Uani 1 1 d .
H24 H 0.8855 0.5880 0.6581 0.038 Uiso 1 1 calc R
C8 C 0.3075(4) -0.5043(3) -0.1850(2) 0.0322(10) Uani 1 1 d .
C4 C 0.3657(4) -0.3505(3) 0.0227(2) 0.0312(10) Uani 1 1 d .
H4 H 0.4105 -0.4009 0.0282 0.037 Uiso 1 1 calc R
C18 C 0.6424(4) 0.1727(4) 0.4351(3) 0.0382(11) Uani 1 1 d .
H18 H 0.6846 0.1628 0.4772 0.046 Uiso 1 1 calc R
C15 C 0.3562(3) 0.0670(3) 0.3192(2) 0.0246(9) Uani 1 1 d .
C21 C 0.5160(3) 0.2039(3) 0.3104(3) 0.0288(9) Uani 1 1 d .
H21 H 0.4732 0.2151 0.2690 0.035 Uiso 1 1 calc R
C20 C 0.6226(3) 0.2594(3) 0.3341(3) 0.0297(10) Uani 1 1 d .
H20 H 0.6515 0.3083 0.3091 0.036 Uiso 1 1 calc R
C14 C 0.0487(4) -0.7672(4) -0.3081(3) 0.0338(10) Uani 1 1 d .
C1 C 0.1955(4) -0.1573(3) 0.1480(2) 0.0293(10) Uani 1 1 d .
C49 C 0.2780(4) -0.3498(4) 0.3043(3) 0.0402(12) Uani 1 1 d .
H49 H 0.2064 -0.3774 0.2786 0.048 Uiso 1 1 calc R
C23 C 0.8636(3) 0.4603(3) 0.5593(3) 0.0291(9) Uani 1 1 d .
H23 H 0.8736 0.4077 0.5835 0.035 Uiso 1 1 calc R
C3 C 0.3130(4) -0.2941(4) 0.0859(3) 0.0333(10) Uani 1 1 d .
H3 H 0.3234 -0.3075 0.1341 0.040 Uiso 1 1 calc R
C40 C -0.2810(4) -0.0160(4) 0.1576(3) 0.0389(11) Uani 1 1 d .
C25 C 0.8596(3) 0.6482(3) 0.5684(2) 0.0249(9) Uani 1 1 d .
C6 C 0.2818(4) -0.2540(4) -0.0571(3) 0.0355(11) Uani 1 1 d .
H6 H 0.2717 -0.2403 -0.1052 0.043 Uiso 1 1 calc R
C12 C 0.1271(4) -0.5667(3) -0.2588(3) 0.0339(10) Uani 1 1 d .
H12 H 0.0602 -0.5520 -0.2789 0.041 Uiso 1 1 calc R
C10 C 0.2414(4) -0.6926(4) -0.2389(3) 0.0423(12) Uani 1 1 d .
H10 H 0.2535 -0.7635 -0.2476 0.051 Uiso 1 1 calc R
C32 C 0.0828(4) 0.2134(5) 0.0424(3) 0.0504(14) Uani 1 1 d .
H32 H 0.0287 0.2028 0.0002 0.061 Uiso 1 1 calc R
C17 C 0.5349(4) 0.1186(4) 0.4113(3) 0.0368(11) Uani 1 1 d .
H17 H 0.5045 0.0729 0.4383 0.044 Uiso 1 1 calc R
C31 C 0.1669(4) 0.3011(4) 0.0615(3) 0.0395(11) Uani 1 1 d .
C47 C 0.4586(4) -0.3825(4) 0.3455(3) 0.0340(10) Uani 1 1 d .
C48 C 0.3511(5) -0.4220(4) 0.3085(3) 0.0442(12) Uani 1 1 d .
H48 H 0.3279 -0.4959 0.2867 0.053 Uiso 1 1 calc R
C36 C 0.0709(5) 0.4728(5) -0.0589(3) 0.0493(14) Uani 1 1 d .
H36A H 0.0888 0.4241 -0.1072 0.059 Uiso 1 1 calc R
H36B H 0.1290 0.5354 -0.0422 0.059 Uiso 1 1 calc R
C51 C 0.5559(4) -0.3987(4) 0.5007(3) 0.0361(11) Uani 1 1 d .
H51A H 0.4945 -0.3576 0.5050 0.043 Uiso 1 1 calc R
H51B H 0.6236 -0.3514 0.4998 0.043 Uiso 1 1 calc R
C52 C 0.4318(4) -0.5581(4) 0.4296(3) 0.0360(11) Uani 1 1 d .
H52A H 0.4158 -0.6176 0.3811 0.043 Uiso 1 1 calc R
H52B H 0.3703 -0.5171 0.4340 0.043 Uiso 1 1 calc R
C41 C -0.2238(4) 0.0873(4) 0.1936(3) 0.0398(11) Uani 1 1 d .
H41 H -0.2626 0.1456 0.2063 0.048 Uiso 1 1 calc R
C35 C 0.0383(5) 0.4927(4) 0.0739(3) 0.0462(13) Uani 1 1 d .
H35A H 0.0959 0.5556 0.0924 0.055 Uiso 1 1 calc R
H35B H 0.0345 0.4574 0.1146 0.055 Uiso 1 1 calc R
C50 C 0.5410(4) -0.4567(4) 0.3573(3) 0.0419(12) Uani 1 1 d .
H50A H 0.5285 -0.5210 0.3121 0.050 Uiso 1 1 calc R
H50B H 0.6161 -0.4202 0.3587 0.050 Uiso 1 1 calc R
C9 C 0.3225(4) -0.6095(4) -0.1961(3) 0.0426(12) Uani 1 1 d .
H9 H 0.3881 -0.6244 -0.1744 0.051 Uiso 1 1 calc R
C37 C -0.1094(4) 0.1038(4) 0.2107(3) 0.0358(11) Uani 1 1 d .
H37 H -0.0727 0.1737 0.2353 0.043 Uiso 1 1 calc R
C46 C 0.4889(4) -0.2720(4) 0.3742(3) 0.0469(13) Uani 1 1 d .
H46 H 0.5613 -0.2420 0.3974 0.056 Uiso 1 1 calc R
C42 C -0.4065(4) -0.0325(5) 0.1375(3) 0.0477(13) Uani 1 1 d .
H42A H -0.4359 -0.1088 0.1231 0.057 Uiso 1 1 calc R
H42B H -0.4402 0.0046 0.1833 0.057 Uiso 1 1 calc R
C44 C -0.5521(4) 0.0269(5) 0.0702(3) 0.0496(13) Uani 1 1 d .
H44A H -0.5626 0.0799 0.1189 0.059 Uiso 1 1 calc R
H44B H -0.6006 -0.0399 0.0657 0.059 Uiso 1 1 calc R
C43 C -0.4157(4) -0.0666(4) -0.0013(3) 0.0475(13) Uani 1 1 d .
H43A H -0.4592 -0.1368 -0.0084 0.057 Uiso 1 1 calc R
H43B H -0.3375 -0.0747 0.0002 0.057 Uiso 1 1 calc R
C39 C -0.2181(4) -0.0982(4) 0.1407(3) 0.0490(14) Uani 1 1 d .
H39 H -0.2533 -0.1689 0.1172 0.059 Uiso 1 1 calc R
C29 C 0.2333(4) 0.2377(4) 0.1651(3) 0.0430(12) Uani 1 1 d .
H29 H 0.2857 0.2476 0.2082 0.052 Uiso 1 1 calc R
C34 C 0.1749(5) 0.3814(5) 0.0159(4) 0.0520(14) Uani 1 1 d .
H34A H 0.2300 0.4434 0.0445 0.062 Uiso 1 1 calc R
H34B H 0.2005 0.3487 -0.0345 0.062 Uiso 1 1 calc R
C33 C 0.0787(4) 0.1423(4) 0.0849(3) 0.0443(13) Uani 1 1 d .
H33 H 0.0218 0.0833 0.0700 0.053 Uiso 1 1 calc R
C30 C 0.2438(4) 0.3112(4) 0.1239(3) 0.0477(13) Uani 1 1 d .
H30 H 0.3033 0.3678 0.1384 0.057 Uiso 1 1 calc R
C45 C 0.4108(4) -0.2064(4) 0.3683(3) 0.0428(12) Uani 1 1 d .
H45 H 0.4325 -0.1320 0.3885 0.051 Uiso 1 1 calc R
C38 C -0.1050(3) -0.0776(2) 0.15792(19) 0.0444(12) Uani 1 1 d .
H38 H -0.0647 -0.1348 0.1450 0.053 Uiso 1 1 calc R
O16 O 0.2334(3) 0.1148(2) 0.55115(19) 0.0616(11) Uiso 1 1 d R
H16B H 0.1682 0.1339 0.5566 0.074 Uiso 1 1 d R
H16A H 0.2689 0.1572 0.5297 0.074 Uiso 1 1 d R

loop_
_atom_site_aniso_label
_atom_site_aniso_U_11
_atom_site_aniso_U_22
_atom_site_aniso_U_33
_atom_site_aniso_U_23
_atom_site_aniso_U_13
_atom_site_aniso_U_12
Co1 0.0241(3) 0.0197(3) 0.0262(3) 0.0073(2) -0.0008(2) 0.0022(2)
Co2 0.0231(3) 0.0207(3) 0.0243(3) 0.0052(2) -0.0037(2) 0.0031(2)
S2 0.0196(5) 0.0203(5) 0.0431(6) -0.0015(5) 0.0020(5) 0.0005(4)
S1 0.0343(7) 0.0344(6) 0.0291(6) 0.0000(5) 0.0103(5) -0.0085(5)
O5 0.0197(15) 0.0224(14) 0.0325(15) 0.0039(12) -0.0002(12) 0.0002(11)
O4 0.0268(17) 0.0407(18) 0.0373(17) 0.0172(15) -0.0043(14) -0.0027(13)
O3 0.0281(17) 0.0315(17) 0.0517(19) 0.0214(15) -0.0081(15) -0.0034(13)
O15 0.0388(18) 0.0247(15) 0.0262(15) 0.0002(13) -0.0026(13) 0.0058(13)
O10 0.0326(19) 0.0300(17) 0.0475(19) 0.0045(15) 0.0044(15) -0.0043(14)
O6 0.065(2) 0.0303(17) 0.0283(16) 0.0081(14) -0.0014(16) 0.0031(15)
O1 0.071(2) 0.0368(18) 0.0266(16) 0.0099(15) 0.0141(16) 0.0240(17)
O13 0.0221(17) 0.0270(17) 0.079(3) 0.0097(17) -0.0114(16) 0.0045(13)
O11 0.037(2) 0.0288(18) 0.066(2) -0.0042(16) 0.0108(17) -0.0046(14)
O2 0.0433(19) 0.0331(17) 0.0317(16) 0.0044(14) -0.0011(14) 0.0134(15)
O14 0.069(2) 0.0229(16) 0.0301(16) 0.0027(14) -0.0046(16) 0.0068(15)
O12 0.0352(19) 0.0343(18) 0.050(2) -0.0096(15) 0.0180(16) -0.0033(14)
O9 0.0256(18) 0.053(2) 0.046(2) -0.0016(17) 0.0028(15) 0.0045(15)
O8 0.068(3) 0.046(2) 0.0395(19) 0.0077(16) 0.0203(18) -0.0213(18)
N5 0.032(2) 0.0270(19) 0.0345(19) 0.0146(16) -0.0032(16) 0.0124(15)
N1 0.0269(19) 0.0286(19) 0.0258(18) 0.0035(15) -0.0041(15) 0.0037(15)
N3 0.033(2) 0.0301(19) 0.0307(19) 0.0118(16) -0.0020(16) 0.0058(15)
N6 0.029(2) 0.039(2) 0.040(2) 0.0162(18) 0.0110(17) 0.0160(17)
N2 0.0189(19) 0.049(2) 0.045(2) 0.010(2) -0.0065(17) 0.0026(17)
N4 0.046(3) 0.048(2) 0.042(2) 0.031(2) 0.0152(19) 0.0180(19)
C22 0.018(2) 0.022(2) 0.032(2) 0.0015(18) 0.0012(17) -0.0016(16)
C28 0.025(2) 0.022(2) 0.034(2) 0.0067(18) -0.0015(18) 0.0075(17)
C26 0.033(2) 0.024(2) 0.034(2) 0.0106(19) 0.0009(19) 0.0032(18)
C7 0.043(3) 0.029(2) 0.028(2) 0.0073(19) -0.002(2) 0.0067(19)
C19 0.019(2) 0.021(2) 0.036(2) 0.0019(18) 0.0016(18) 0.0006(16)
C27 0.041(3) 0.025(2) 0.026(2) 0.0034(18) 0.0026(19) 0.0020(18)
C13 0.047(3) 0.024(2) 0.034(2) 0.0063(19) 0.008(2) 0.000(2)
C5 0.034(3) 0.027(2) 0.025(2) 0.0020(18) 0.0057(18) -0.0070(18)
C2 0.028(2) 0.022(2) 0.024(2) 0.0051(17) -0.0008(17) 0.0000(17)
C16 0.023(2) 0.023(2) 0.032(2) 0.0072(18) 0.0001(18) 0.0012(16)
C11 0.027(2) 0.029(2) 0.029(2) 0.0041(19) 0.0031(18) -0.0044(18)
C24 0.033(3) 0.030(2) 0.029(2) 0.0052(19) -0.0011(19) 0.0047(18)
C8 0.031(3) 0.031(2) 0.027(2) 0.0010(19) 0.0094(19) -0.0065(19)
C4 0.036(3) 0.028(2) 0.029(2) 0.0050(19) 0.0035(19) 0.0091(19)
C18 0.031(3) 0.037(3) 0.046(3) 0.020(2) -0.012(2) -0.003(2)
C15 0.019(2) 0.023(2) 0.031(2) 0.0077(18) -0.0032(17) 0.0036(16)
C21 0.025(2) 0.030(2) 0.035(2) 0.0151(19) -0.0009(18) 0.0079(18)
C20 0.027(2) 0.025(2) 0.036(2) 0.0100(19) 0.0037(19) -0.0031(17)
C14 0.032(3) 0.029(2) 0.036(2) 0.006(2) 0.007(2) -0.0034(19)
C1 0.029(2) 0.025(2) 0.028(2) 0.0031(18) 0.0013(18) -0.0009(18)
C49 0.034(3) 0.037(3) 0.047(3) 0.014(2) -0.004(2) -0.001(2)
C23 0.025(2) 0.024(2) 0.038(2) 0.0089(19) -0.0007(19) 0.0035(17)
C3 0.040(3) 0.036(2) 0.024(2) 0.0099(19) 0.0051(19) 0.006(2)
C40 0.027(3) 0.051(3) 0.040(3) 0.020(2) -0.006(2) 0.001(2)
C25 0.019(2) 0.021(2) 0.030(2) 0.0023(17) -0.0005(17) 0.0012(16)
C6 0.047(3) 0.035(2) 0.023(2) 0.0103(19) -0.003(2) 0.000(2)
C12 0.031(3) 0.033(2) 0.033(2) 0.006(2) 0.0058(19) -0.0032(19)
C10 0.041(3) 0.028(2) 0.056(3) 0.012(2) 0.003(2) 0.001(2)
C32 0.041(3) 0.071(4) 0.049(3) 0.039(3) -0.006(2) -0.001(3)
C17 0.030(3) 0.037(3) 0.046(3) 0.025(2) -0.008(2) -0.006(2)
C31 0.029(3) 0.049(3) 0.052(3) 0.030(3) 0.011(2) 0.011(2)
C47 0.037(3) 0.044(3) 0.033(2) 0.023(2) 0.010(2) 0.022(2)
C48 0.064(4) 0.027(2) 0.042(3) 0.008(2) 0.001(3) 0.015(2)
C36 0.060(4) 0.059(3) 0.047(3) 0.035(3) 0.022(3) 0.022(3)
C51 0.030(3) 0.036(3) 0.046(3) 0.015(2) 0.008(2) 0.0120(19)
C52 0.040(3) 0.033(2) 0.036(2) 0.007(2) 0.006(2) 0.016(2)
C41 0.033(3) 0.041(3) 0.042(3) 0.007(2) -0.001(2) 0.011(2)
C35 0.053(3) 0.055(3) 0.040(3) 0.029(3) 0.007(2) 0.009(3)
C50 0.045(3) 0.055(3) 0.040(3) 0.024(2) 0.016(2) 0.030(2)
C9 0.031(3) 0.038(3) 0.055(3) 0.012(2) 0.002(2) 0.000(2)
C37 0.032(3) 0.032(2) 0.035(2) -0.001(2) -0.003(2) 0.0057(19)
C46 0.037(3) 0.047(3) 0.062(3) 0.025(3) 0.000(2) 0.006(2)
C42 0.026(3) 0.060(3) 0.055(3) 0.021(3) -0.008(2) -0.001(2)
C44 0.026(3) 0.068(4) 0.047(3) 0.008(3) -0.006(2) 0.007(2)
C43 0.036(3) 0.047(3) 0.048(3) 0.000(2) -0.011(2) 0.007(2)
C39 0.038(3) 0.034(3) 0.067(4) 0.011(3) -0.011(3) -0.007(2)
C29 0.037(3) 0.044(3) 0.049(3) 0.021(2) -0.005(2) -0.003(2)
C34 0.047(3) 0.061(4) 0.071(4) 0.048(3) 0.017(3) 0.021(3)
C33 0.042(3) 0.053(3) 0.035(3) 0.019(2) -0.010(2) -0.011(2)
C30 0.046(3) 0.041(3) 0.058(3) 0.023(3) 0.004(3) -0.005(2)
C45 0.037(3) 0.030(2) 0.060(3) 0.017(2) -0.010(2) 0.001(2)
C38 0.041(3) 0.027(2) 0.061(3) 0.010(2) -0.008(2) 0.006(2)

loop_
_atom_type_symbol
_atom_type_description
_atom_type_scat_dispersion_real
_atom_type_scat_dispersion_imag
_atom_type_scat_source
C C 0.0033 0.0016 'International Tables Vol C Tables 4.2.6.8 and 6.1.1.4'
Co Co 0.3494 0.9721 'International Tables Vol C Tables 4.2.6.8 and 6.1.1.4'
N N 0.0061 0.0033 'International Tables Vol C Tables 4.2.6.8 and 6.1.1.4'
O O 0.0106 0.0060 'International Tables Vol C Tables 4.2.6.8 and 6.1.1.4'
S S 0.1246 0.1234 'International Tables Vol C Tables 4.2.6.8 and 6.1.1.4'
H H 0.0000 0.0000 'International Tables Vol C Tables 4.2.6.8 and 6.1.1.4'

loop_
_geom_angle_atom_site_label_1
_geom_angle_atom_site_label_2
_geom_angle_atom_site_label_3
_geom_angle
_geom_angle_site_symmetry_1
_geom_angle_site_symmetry_3
O1 Co1 O3 95.28(14) . .
O1 Co1 O6 174.70(12) . .
O3 Co1 O6 88.19(13) . .
O1 Co1 O5 95.01(12) . .
O3 Co1 O5 85.53(11) . .
O6 Co1 O5 89.25(12) . .
O1 Co1 N5 85.33(13) . .
O3 Co1 N5 90.56(13) . .
O6 Co1 N5 90.63(13) . .
O5 Co1 N5 176.10(12) . .
O1 Co1 O10 88.56(14) . 2_545
O3 Co1 O10 175.44(13) . 2_545
O6 Co1 O10 88.16(13) . 2_545
O5 Co1 O10 91.68(12) . 2_545
N5 Co1 O10 92.21(13) . 2_545
O2 Co2 O4 92.04(13) . .
O2 Co2 O15 174.47(12) . 2_666
O4 Co2 O15 87.05(12) . 2_666
O2 Co2 O5 97.49(12) . .
O4 Co2 O5 89.97(11) . .
O15 Co2 O5 87.97(11) 2_666 .
O2 Co2 N1 89.23(13) . .
O4 Co2 N1 176.20(13) . .
O15 Co2 N1 92.02(12) 2_666 .
O5 Co2 N1 86.31(12) . .
O2 Co2 N3 90.87(13) . .
O4 Co2 N3 91.94(13) . .
O15 Co2 N3 83.72(13) 2_666 .
O5 Co2 N3 171.36(12) . .
N1 Co2 N3 91.62(13) . .
O13 S2 O12 120.2(2) . .
O13 S2 C22 107.5(2) . .
O12 S2 C22 106.24(19) . .
O13 S2 C19 107.9(2) . .
O12 S2 C19 106.1(2) . .
C22 S2 C19 108.44(19) . .
O9 S1 O8 119.8(2) . .
O9 S1 C5 109.1(2) . .
O8 S1 C5 107.5(2) . .
O9 S1 C8 107.7(2) . .
O8 S1 C8 107.7(2) . .
C5 S1 C8 103.8(2) . .
Co1 O5 Co2 114.80(13) . .
Co1 O5 H5A 114.6 . .
Co2 O5 H5A 90.0 . .
Co1 O5 H5B 122.8 . .
Co2 O5 H5B 103.8 . .
H5A O5 H5B 105.5 . .
C15 O4 Co2 134.4(3) . .
C15 O3 Co1 133.3(3) . .
C28 O15 Co2 125.9(3) . 2_666
C14 O10 Co1 123.8(3) . 2_545
Co1 O6 H6B 123.2 . .
Co1 O6 H6A 126.5 . .
H6B O6 H6A 110.2 . .
C1 O1 Co1 140.6(3) . .
C1 O2 Co2 127.7(3) . .
C49 N5 C45 116.7(4) . .
C49 N5 Co1 123.4(3) . .
C45 N5 Co1 119.7(3) . .
C37 N1 C38 117.4(4) . .
C37 N1 Co2 119.2(3) . .
C38 N1 Co2 123.3(3) . .
C29 N3 C33 116.0(4) . .
C29 N3 Co2 120.0(3) . .
C33 N3 Co2 123.1(3) . .
C52 N6 C51 109.4(4) . .
C52 N6 C50 114.7(4) . .
C51 N6 C50 113.1(4) . .
C42 N2 C43 110.2(4) . .
C42 N2 C44 110.9(4) . .
C43 N2 C44 110.3(4) . .
C35 N4 C36 108.5(4) . .
C35 N4 C34 111.9(4) . .
C36 N4 C34 110.9(4) . .
C23 C22 C27 121.3(4) . .
C23 C22 S2 121.4(3) . .
C27 C22 S2 117.3(3) . .
O14 C28 O15 125.0(4) . .
O14 C28 C25 116.9(4) . .
O15 C28 C25 118.1(4) . .
C25 C26 C27 120.9(4) . .
C25 C26 H26 119.6 . .
C27 C26 H26 119.6 . .
C6 C7 C2 119.9(4) . .
C6 C7 H7 120.1 . .
C2 C7 H7 120.1 . .
C18 C19 C20 120.2(4) . .
C18 C19 S2 119.9(3) . .
C20 C19 S2 119.6(3) . .
C26 C27 C22 119.3(4) . .
C26 C27 H27 120.3 . .
C22 C27 H27 120.3 . .
C12 C13 C8 119.3(4) . .
C12 C13 H13 120.3 . .
C8 C13 H13 120.3 . .
C6 C5 C4 121.5(4) . .
C6 C5 S1 119.4(3) . .
C4 C5 S1 119.0(3) . .
C3 C2 C7 119.3(4) . .
C3 C2 C1 120.6(4) . .
C7 C2 C1 120.1(4) . .
C17 C16 C21 118.9(4) . .
C17 C16 C15 121.0(4) . .
C21 C16 C15 120.1(4) . .
C12 C11 C10 118.7(4) . .
C12 C11 C14 122.6(4) . .
C10 C11 C14 118.5(4) . .
C25 C24 C23 121.8(4) . .
C25 C24 H24 119.1 . .
C23 C24 H24 119.1 . .
C9 C8 C13 119.6(4) . .
C9 C8 S1 119.9(4) . .
C13 C8 S1 120.4(3) . .
C5 C4 C3 117.6(4) . .
C5 C4 H4 121.2 . .
C3 C4 H4 121.2 . .
C17 C18 C19 119.3(4) . .
C17 C18 H18 120.3 . .
C19 C18 H18 120.3 . .
O4 C15 O3 126.8(4) . .
O4 C15 C16 118.2(4) . .
O3 C15 C16 115.0(3) . .
C20 C21 C16 120.5(4) . .
C20 C21 H21 119.8 . .
C16 C21 H21 119.8 . .
C21 C20 C19 119.8(4) . .
C21 C20 H20 120.1 . .
C19 C20 H20 120.1 . .
O11 C14 O10 126.8(4) . .
O11 C14 C11 116.2(4) . .
O10 C14 C11 117.0(4) . .
O1 C1 O2 126.2(4) . .
O1 C1 C2 115.9(4) . .
O2 C1 C2 117.9(4) . .
N5 C49 C48 123.3(4) . .
N5 C49 H49 118.4 . .
C48 C49 H49 118.4 . .
C22 C23 C24 117.7(4) . .
C22 C23 H23 121.1 . .
C24 C23 H23 121.1 . .
C2 C3 C4 121.7(4) . .
C2 C3 H3 119.2 . .
C4 C3 H3 119.2 . .
C39 C40 C41 116.7(4) . .
C39 C40 C42 123.8(5) . .
C41 C40 C42 119.5(5) . .
C26 C25 C24 118.9(4) . .
C26 C25 C28 119.2(4) . .
C24 C25 C28 121.9(4) . .
C7 C6 C5 120.0(4) . .
C7 C6 H6 120.0 . .
C5 C6 H6 120.0 . .
C11 C12 C13 121.1(5) . .
C11 C12 H12 119.5 . .
C13 C12 H12 119.5 . .
C9 C10 C11 120.7(5) . .
C9 C10 H10 119.6 . .
C11 C10 H10 119.6 . .
C33 C32 C31 120.4(5) . .
C33 C32 H32 119.8 . .
C31 C32 H32 119.8 . .
C18 C17 C16 121.1(4) . .
C18 C17 H17 119.4 . .
C16 C17 H17 119.4 . .
C30 C31 C32 116.6(4) . .
C30 C31 C34 121.3(5) . .
C32 C31 C34 122.2(5) . .
C46 C47 C48 117.5(4) . .
C46 C47 C50 120.1(4) . .
C48 C47 C50 122.4(4) . .
C47 C48 C49 119.3(4) . .
C47 C48 H48 120.3 . .
C49 C48 H48 120.3 . .
N4 C36 C35 110.7(4) . 2_565
N4 C36 H36A 109.5 . .
C35 C36 H36A 109.5 2_565 .
N4 C36 H36B 109.5 . .
C35 C36 H36B 109.5 2_565 .
H36A C36 H36B 108.1 . .
N6 C51 C52 108.8(4) . 2_646
N6 C51 H51A 109.9 . .
C52 C51 H51A 109.9 2_646 .
N6 C51 H51B 109.9 . .
C52 C51 H51B 109.9 2_646 .
H51A C51 H51B 108.3 . .
N6 C52 C51 109.0(4) . 2_646
N6 C52 H52A 109.9 . .
C51 C52 H52A 109.9 2_646 .
N6 C52 H52B 109.9 . .
C51 C52 H52B 109.9 2_646 .
H52A C52 H52B 108.3 . .
C37 C41 C40 120.1(5) . .
C37 C41 H41 120.0 . .
C40 C41 H41 120.0 . .
N4 C35 C36 110.9(4) . 2_565
N4 C35 H35A 109.5 . .
C36 C35 H35A 109.5 2_565 .
N4 C35 H35B 109.5 . .
C36 C35 H35B 109.5 2_565 .
H35A C35 H35B 108.1 . .
N6 C50 C47 115.3(4) . .
N6 C50 H50A 108.5 . .
C47 C50 H50A 108.5 . .
N6 C50 H50B 108.5 . .
C47 C50 H50B 108.5 . .
H50A C50 H50B 107.5 . .
C10 C9 C8 120.4(5) . .
C10 C9 H9 119.8 . .
C8 C9 H9 119.8 . .
N1 C37 C41 122.7(4) . .
N1 C37 H37 118.7 . .
C41 C37 H37 118.7 . .
C45 C46 C47 119.3(5) . .
C45 C46 H46 120.3 . .
C47 C46 H46 120.3 . .
N2 C42 C40 110.6(4) . .
N2 C42 H42A 109.5 . .
C40 C42 H42A 109.5 . .
N2 C42 H42B 109.5 . .
C40 C42 H42B 109.5 . .
H42A C42 H42B 108.1 . .
N2 C44 C43 111.5(5) . 2_455
N2 C44 H44A 109.3 . .
C43 C44 H44A 109.3 2_455 .
N2 C44 H44B 109.3 . .
C43 C44 H44B 109.3 2_455 .
H44A C44 H44B 108.0 . .
N2 C43 C44 111.2(4) . 2_455
N2 C43 H43A 109.4 . .
C44 C43 H43A 109.4 2_455 .
N2 C43 H43B 109.4 . .
C44 C43 H43B 109.4 2_455 .
H43A C43 H43B 108.0 . .
C38 C39 C40 121.0(4) . .
C38 C39 H39 119.5 . .
C40 C39 H39 119.5 . .
N3 C29 C30 123.8(5) . .
N3 C29 H29 118.1 . .
C30 C29 H29 118.1 . .
N4 C34 C31 112.9(4) . .
N4 C34 H34A 109.0 . .
C31 C34 H34A 109.0 . .
N4 C34 H34B 109.0 . .
C31 C34 H34B 109.0 . .
H34A C34 H34B 107.8 . .
N3 C33 C32 123.3(5) . .
N3 C33 H33 118.3 . .
C32 C33 H33 118.3 . .
C31 C30 C29 119.9(5) . .
C31 C30 H30 120.0 . .
C29 C30 H30 120.0 . .
N5 C45 C46 123.8(4) . .
N5 C45 H45 118.1 . .
C46 C45 H45 118.1 . .
N1 C38 C39 122.1(4) . .
N1 C38 H38 119.0 . .
C39 C38 H38 119.0 . .
H16B O16 H16A 106.6 . .

loop_
_geom_bond_atom_site_label_1
_geom_bond_atom_site_label_2
_geom_bond_distance
_geom_bond_site_symmetry_2
Co1 O1 2.045(3) .
Co1 O3 2.089(3) .
Co1 O6 2.101(3) .
Co1 O5 2.107(3) .
Co1 N5 2.136(3) .
Co1 O10 2.151(3) 2_545
Co2 O2 2.080(3) .
Co2 O4 2.082(3) .
Co2 O15 2.137(3) 2_666
Co2 O5 2.153(3) .
Co2 N1 2.156(3) .
Co2 N3 2.168(4) .
S2 O13 1.438(3) .
S2 O12 1.444(4) .
S2 C22 1.768(4) .
S2 C19 1.772(4) .
S1 O9 1.438(4) .
S1 O8 1.444(3) .
S1 C5 1.769(4) .
S1 C8 1.777(4) .
O5 H5A 0.8856 .
O5 H5B 0.8796 .
O4 C15 1.246(5) .
O3 C15 1.268(5) .
O15 C28 1.259(5) .
O15 Co2 2.137(3) 2_666
O10 C14 1.260(6) .
O10 Co1 2.151(3) 2_545
O6 H6B 0.8273 .
O6 H6A 0.8459 .
O1 C1 1.242(5) .
O11 C14 1.247(5) .
O2 C1 1.260(5) .
O14 C28 1.257(5) .
N5 C49 1.328(6) .
N5 C45 1.339(6) .
N1 C37 1.332(6) .
N1 C38 1.357(4) .
N3 C29 1.331(6) .
N3 C33 1.337(6) .
N6 C52 1.449(6) .
N6 C51 1.459(6) .
N6 C50 1.460(6) .
N2 C42 1.442(6) .
N2 C43 1.459(6) .
N2 C44 1.476(6) .
N4 C35 1.462(7) .
N4 C36 1.467(6) .
N4 C34 1.480(6) .
C22 C23 1.379(6) .
C22 C27 1.387(6) .
C28 C25 1.508(6) .
C26 C25 1.373(6) .
C26 C27 1.381(6) .
C26 H26 0.9300 .
C7 C6 1.374(6) .
C7 C2 1.411(6) .
C7 H7 0.9300 .
C19 C18 1.387(6) .
C19 C20 1.390(6) .
C27 H27 0.9300 .
C13 C12 1.381(6) .
C13 C8 1.390(7) .
C13 H13 0.9300 .
C5 C6 1.378(7) .
C5 C4 1.392(6) .
C2 C3 1.367(6) .
C2 C1 1.503(6) .
C16 C17 1.384(6) .
C16 C21 1.396(6) .
C16 C15 1.510(5) .
C11 C12 1.374(6) .
C11 C10 1.385(7) .
C11 C14 1.526(6) .
C24 C25 1.380(6) .
C24 C23 1.398(6) .
C24 H24 0.9300 .
C8 C9 1.372(7) .
C4 C3 1.403(6) .
C4 H4 0.9300 .
C18 C17 1.378(6) .
C18 H18 0.9300 .
C21 C20 1.374(6) .
C21 H21 0.9300 .
C20 H20 0.9300 .
C49 C48 1.391(7) .
C49 H49 0.9300 .
C23 H23 0.9300 .
C3 H3 0.9300 .
C40 C39 1.376(7) .
C40 C41 1.385(7) .
C40 C42 1.515(7) .
C6 H6 0.9300 .
C12 H12 0.9300 .
C10 C9 1.370(7) .
C10 H10 0.9300 .
C32 C33 1.361(7) .
C32 C31 1.380(7) .
C32 H32 0.9300 .
C17 H17 0.9300 .
C31 C30 1.367(7) .
C31 C34 1.505(6) .
C47 C46 1.380(7) .
C47 C48 1.385(7) .
C47 C50 1.527(6) .
C48 H48 0.9300 .
C36 C35 1.489(7) 2_565
C36 H36A 0.9700 .
C36 H36B 0.9700 .
C51 C52 1.515(6) 2_646
C51 H51A 0.9700 .
C51 H51B 0.9700 .
C52 C51 1.515(6) 2_646
C52 H52A 0.9700 .
C52 H52B 0.9700 .
C41 C37 1.378(7) .
C41 H41 0.9300 .
C35 C36 1.489(7) 2_565
C35 H35A 0.9700 .
C35 H35B 0.9700 .
C50 H50A 0.9700 .
C50 H50B 0.9700 .
C9 H9 0.9300 .
C37 H37 0.9300 .
C46 C45 1.379(7) .
C46 H46 0.9300 .
C42 H42A 0.9700 .
C42 H42B 0.9700 .
C44 C43 1.514(7) 2_455
C44 H44A 0.9700 .
C44 H44B 0.9700 .
C43 C44 1.514(7) 2_455
C43 H43A 0.9700 .
C43 H43B 0.9700 .
C39 C38 1.363(6) .
C39 H39 0.9300 .
C29 C30 1.372(7) .
C29 H29 0.9300 .
C34 H34A 0.9700 .
C34 H34B 0.9700 .
C33 H33 0.9300 .
C30 H30 0.9300 .
C45 H45 0.9300 .
C38 H38 0.9300 .
O16 H16B 0.8650 .
O16 H16A 0.8541 .
